data_1549013
loop_
_publ_author_name
'Banerjee, Samya'
'Soldevila-Barreda, Joan J'
'Wolny, Juliusz A.'
'Wootton, Christopher A.'
'Habtemariam, Abraha'
'Romero-Canel\'on, Isolda'
'Chen, Feng'
'Clarkson, Guy J.'
'Prokes, Ivan'
'Song, Lijiang'
'O'Connor, Peter B'
'Sch\"unemann, Volker'
'Sadler, Peter J.'

_publ_section_title
;
 New activation mechanism for half-sandwich organometallic anticancer
 complexes.
;
_journal_issue 12
_journal_name_full 'Chemical science'
_journal_page_first 3177
_journal_page_last 3185
_journal_paper_doi 10.1039/c7sc05058e
_journal_volume 9
_journal_year 2018
_chemical_formula_moiety 'C25 H25 Cl N2 Rh, F6 P, 2(C3 H6 O)'
_chemical_formula_sum 'C31 H37 Cl F6 N2 O2 P Rh'
_chemical_formula_weight 752.96
_space_group_IT_number 2
_space_group_name_Hall '-P 1'
_space_group_name_H-M_alt 'P -1'
_symmetry_cell_setting triclinic
_symmetry_space_group_name_Hall '-P 1'
_symmetry_space_group_name_H-M 'P -1'
_atom_sites_solution_hydrogens geom
_atom_sites_solution_primary direct
_atom_sites_solution_secondary difmap
_audit_block_doi 10.5517/ccdc.csd.cc1jnp1x
_audit_creation_method SHELXL-97
_audit_update_record
;
2015-08-22 deposited with the CCDC.
2018-02-19 downloaded from the CCDC.
;
_cell_angle_alpha 94.5969(19)
_cell_angle_beta 92.9146(16)
_cell_angle_gamma 92.6758(18)
_cell_formula_units_Z 2
_cell_length_a 8.51582(16)
_cell_length_b 13.5384(4)
_cell_length_c 14.2569(3)
_cell_measurement_reflns_used 7046
_cell_measurement_temperature 120(2)
_cell_measurement_theta_max 31.30
_cell_measurement_theta_min 2.84
_cell_volume 1634.15(7)
_computing_cell_refinement 'CrysAlis RED, Oxford Diffraction Ltd'
_computing_data_collection 'CrysAlis CCD, Oxford Diffraction Ltd'
_computing_data_reduction 'CrysAlis RED, Oxford Diffraction Ltd'
_computing_molecular_graphics 'SHELXTL (Sheldrick, 1997)'
_computing_publication_material 'SHELXTL (Sheldrick, 1997)'
_computing_structure_refinement 'SHELXL-97 (Sheldrick, 1997)'
_computing_structure_solution 'SHELXS-97 (Sheldrick, 1990)'
_diffrn_ambient_temperature 120(2)
_diffrn_detector_area_resol_mean 10.2833
_diffrn_measured_fraction_theta_full 0.990
_diffrn_measured_fraction_theta_max 0.893
_diffrn_measurement_device_type 'Oxford Diffraction Gemini R'
_diffrn_measurement_method '\f & \w scans'
_diffrn_radiation_monochromator graphite
_diffrn_radiation_source 'Enhance (Mo) X-ray Source'
_diffrn_radiation_type MoK\a
_diffrn_radiation_wavelength 0.71073
_diffrn_reflns_av_R_equivalents 0.0348
_diffrn_reflns_av_sigmaI/netI 0.0551
_diffrn_reflns_limit_h_max 12
_diffrn_reflns_limit_h_min -11
_diffrn_reflns_limit_k_max 19
_diffrn_reflns_limit_k_min -18
_diffrn_reflns_limit_l_max 20
_diffrn_reflns_limit_l_min -19
_diffrn_reflns_number 20346
_diffrn_reflns_theta_full 29.50
_diffrn_reflns_theta_max 31.37
_diffrn_reflns_theta_min 2.86
_diffrn_standards_decay_% nil
_exptl_absorpt_coefficient_mu 0.719
_exptl_absorpt_correction_T_max 1.00
_exptl_absorpt_correction_T_min 0.89
_exptl_absorpt_correction_type multi-scan
_exptl_absorpt_process_details 'ABSPACK(CrysAlis, Oxford Diffraction)'
_exptl_crystal_colour orange
_exptl_crystal_density_diffrn 1.530
_exptl_crystal_density_method 'not measured'
_exptl_crystal_description block
_exptl_crystal_F_000 768
_exptl_crystal_size_max 0.40
_exptl_crystal_size_mid 0.22
_exptl_crystal_size_min 0.10
_refine_diff_density_max 0.640
_refine_diff_density_min -0.566
_refine_diff_density_rms 0.090
_refine_ls_extinction_method none
_refine_ls_goodness_of_fit_ref 1.033
_refine_ls_hydrogen_treatment constr
_refine_ls_matrix_type full
_refine_ls_number_parameters 405
_refine_ls_number_reflns 9604
_refine_ls_number_restraints 0
_refine_ls_restrained_S_all 1.033
_refine_ls_R_factor_all 0.0510
_refine_ls_R_factor_gt 0.0382
_refine_ls_shift/su_max 0.000
_refine_ls_shift/su_mean 0.000
_refine_ls_structure_factor_coef Fsqd
_refine_ls_weighting_details 'calc w=1/[\s^2^(Fo^2^)+(0.0297P)^2^+0.5947P] where P=(Fo^2^+2Fc^2^)/3'
_refine_ls_weighting_scheme calc
_refine_ls_wR_factor_gt 0.0766
_refine_ls_wR_factor_ref 0.0832
_reflns_number_gt 8114
_reflns_number_total 9604
_reflns_threshold_expression >2sigma(I)
_cod_data_source_file c7sc05058e2.cif
_cod_data_source_block js13
_cod_depositor_comments 'Adding full bibliography for 1549011--1549018.cif.'
_cod_original_cell_volume 1634.16(6)
_cod_original_sg_symbol_H-M P-1
_cod_database_code 1549013

loop_
_symmetry_equiv_pos_as_xyz
'x, y, z'
'-x, -y, -z'

loop_
_atom_site_label
_atom_site_type_symbol
_atom_site_fract_x
_atom_site_fract_y
_atom_site_fract_z
_atom_site_U_iso_or_equiv
_atom_site_adp_type
_atom_site_occupancy
_atom_site_symmetry_multiplicity
_atom_site_calc_flag
_atom_site_refinement_flags
Rh1 Rh 0.734513(17) 0.131716(12) 0.234247(11) 0.01638(5) Uani 1 1 d .
Cl1 Cl 0.83509(6) 0.18637(4) 0.09165(4) 0.02369(11) Uani 1 1 d .
N1 N 0.7315(2) -0.01502(14) 0.17375(12) 0.0218(4) Uani 1 1 d .
C2 C 0.8558(3) -0.07294(18) 0.17479(16) 0.0280(5) Uani 1 1 d .
H2 H 0.9543 -0.0457 0.2016 0.034 Uiso 1 1 calc R
C3 C 0.8445(3) -0.17055(19) 0.13809(17) 0.0356(6) Uani 1 1 d .
H3 H 0.9342 -0.2097 0.1392 0.043 Uiso 1 1 calc R
C4 C 0.7015(4) -0.2104(2) 0.09985(18) 0.0395(6) Uani 1 1 d .
H4 H 0.6907 -0.2780 0.0755 0.047 Uiso 1 1 calc R
C5 C 0.5736(3) -0.1511(2) 0.09728(17) 0.0336(6) Uani 1 1 d .
H5 H 0.4743 -0.1773 0.0706 0.040 Uiso 1 1 calc R
C6 C 0.5918(3) -0.05358(18) 0.13378(15) 0.0239(5) Uani 1 1 d .
C7 C 0.4666(2) 0.01794(18) 0.12966(15) 0.0237(5) Uani 1 1 d .
C8 C 0.3145(3) -0.0062(2) 0.09047(16) 0.0329(6) Uani 1 1 d .
H8 H 0.2843 -0.0724 0.0672 0.039 Uiso 1 1 calc R
C9 C 0.2091(3) 0.0677(2) 0.08617(17) 0.0360(6) Uani 1 1 d .
H9 H 0.1049 0.0524 0.0605 0.043 Uiso 1 1 calc R
C10 C 0.2546(3) 0.1634(2) 0.11899(16) 0.0342(6) Uani 1 1 d .
H10 H 0.1834 0.2150 0.1151 0.041 Uiso 1 1 calc R
C11 C 0.4064(3) 0.1831(2) 0.15786(16) 0.0278(5) Uani 1 1 d .
H11 H 0.4384 0.2492 0.1806 0.033 Uiso 1 1 calc R
N12 N 0.50988(19) 0.11127(15) 0.16433(12) 0.0220(4) Uani 1 1 d .
C13 C 0.6522(3) 0.39451(18) 0.23553(16) 0.0268(5) Uani 1 1 d .
H13 H 0.7183 0.3677 0.1892 0.032 Uiso 1 1 calc R
C14 C 0.5735(3) 0.47989(19) 0.22027(19) 0.0344(6) Uani 1 1 d .
H14 H 0.5859 0.5113 0.1637 0.041 Uiso 1 1 calc R
C15 C 0.4769(3) 0.5192(2) 0.2874(2) 0.0381(6) Uani 1 1 d .
H15 H 0.4234 0.5777 0.2771 0.046 Uiso 1 1 calc R
C16 C 0.4584(3) 0.4729(2) 0.36975(19) 0.0357(6) Uani 1 1 d .
H16 H 0.3914 0.4998 0.4155 0.043 Uiso 1 1 calc R
C17 C 0.5367(3) 0.38789(18) 0.38587(17) 0.0280(5) Uani 1 1 d .
H17 H 0.5236 0.3569 0.4426 0.034 Uiso 1 1 calc R
C18 C 0.6348(2) 0.34768(16) 0.31875(15) 0.0203(4) Uani 1 1 d .
C19 C 0.7172(2) 0.25659(16) 0.33565(14) 0.0187(4) Uani 1 1 d .
C20 C 0.6488(2) 0.16749(16) 0.37107(14) 0.0183(4) Uani 1 1 d .
C21 C 0.7688(2) 0.09834(16) 0.37907(14) 0.0189(4) Uani 1 1 d .
C22 C 0.9130(2) 0.14373(16) 0.34879(14) 0.0185(4) Uani 1 1 d .
C23 C 0.8817(2) 0.24090(16) 0.32498(14) 0.0191(4) Uani 1 1 d .
C24 C 1.0023(2) 0.31504(18) 0.29607(16) 0.0249(5) Uani 1 1 d .
H24A H 1.0298 0.2965 0.2313 0.037 Uiso 1 1 calc R
H24B H 1.0967 0.3161 0.3385 0.037 Uiso 1 1 calc R
H24C H 0.9592 0.3810 0.2995 0.037 Uiso 1 1 calc R
C25 C 1.0721(2) 0.10086(19) 0.35313(17) 0.0266(5) Uani 1 1 d .
H25A H 1.0598 0.0286 0.3542 0.040 Uiso 1 1 calc R
H25B H 1.1320 0.1289 0.4104 0.040 Uiso 1 1 calc R
H25C H 1.1286 0.1170 0.2977 0.040 Uiso 1 1 calc R
C26 C 0.7508(3) -0.00164(18) 0.41504(16) 0.0267(5) Uani 1 1 d .
H26A H 0.6461 -0.0315 0.3953 0.040 Uiso 1 1 calc R
H26B H 0.7631 0.0047 0.4840 0.040 Uiso 1 1 calc R
H26C H 0.8314 -0.0440 0.3895 0.040 Uiso 1 1 calc R
C27 C 0.4819(2) 0.15007(18) 0.39598(16) 0.0251(5) Uani 1 1 d .
H27A H 0.4139 0.1919 0.3604 0.038 Uiso 1 1 calc R
H27B H 0.4735 0.1668 0.4636 0.038 Uiso 1 1 calc R
H27C H 0.4489 0.0801 0.3803 0.038 Uiso 1 1 calc R
C28 C 0.2385(3) 0.2777(2) 0.6553(2) 0.0511(8) Uani 1 1 d .
H28A H 0.1500 0.2357 0.6732 0.077 Uiso 1 1 calc R
H28B H 0.2705 0.3272 0.7076 0.077 Uiso 1 1 calc R
H28C H 0.3271 0.2366 0.6407 0.077 Uiso 1 1 calc R
O29 O 0.2281(3) 0.2988(3) 0.49504(17) 0.0802(9) Uani 1 1 d .
C29 C 0.1902(3) 0.3285(2) 0.57172(19) 0.0354(6) Uani 1 1 d .
C30 C 0.0943(4) 0.4158(3) 0.5871(3) 0.0640(10) Uani 1 1 d .
H30A H 0.0868 0.4503 0.5294 0.096 Uiso 1 1 calc R
H30B H 0.1439 0.4608 0.6386 0.096 Uiso 1 1 calc R
H30C H -0.0114 0.3941 0.6037 0.096 Uiso 1 1 calc R
C31 C 0.0950(4) 0.5064(3) 0.1196(2) 0.0621(10) Uani 1 1 d .
H31A H 0.0378 0.4415 0.1100 0.093 Uiso 1 1 calc R
H31B H 0.0240 0.5584 0.1044 0.093 Uiso 1 1 calc R
H31C H 0.1345 0.5180 0.1855 0.093 Uiso 1 1 calc R
O32 O 0.2699(3) 0.43423(19) 0.0142(2) 0.0738(8) Uani 1 1 d .
C32 C 0.2299(3) 0.5080(2) 0.0570(2) 0.0410(6) Uani 1 1 d .
C33 C 0.3133(4) 0.6059(2) 0.0502(2) 0.0444(7) Uani 1 1 d .
H33A H 0.4137 0.5960 0.0210 0.067 Uiso 1 1 calc R
H33B H 0.3331 0.6395 0.1135 0.067 Uiso 1 1 calc R
H33C H 0.2481 0.6466 0.0117 0.067 Uiso 1 1 calc R
P10 P 0.74242(7) 0.19733(5) 0.67283(5) 0.02731(13) Uani 1 1 d .
F11 F 0.8529(2) 0.28628(15) 0.72252(14) 0.0591(5) Uani 1 1 d .
F12 F 0.63259(19) 0.10847(14) 0.62254(15) 0.0610(5) Uani 1 1 d .
F13 F 0.60538(18) 0.22991(14) 0.73814(12) 0.0503(4) Uani 1 1 d .
F14 F 0.8807(2) 0.16411(15) 0.60776(14) 0.0640(6) Uani 1 1 d .
F15 F 0.8025(2) 0.12682(17) 0.74926(15) 0.0721(6) Uani 1 1 d .
F16 F 0.6828(2) 0.26769(16) 0.59673(13) 0.0667(6) Uani 1 1 d .

loop_
_atom_site_aniso_label
_atom_site_aniso_U_11
_atom_site_aniso_U_22
_atom_site_aniso_U_33
_atom_site_aniso_U_23
_atom_site_aniso_U_13
_atom_site_aniso_U_12
Rh1 0.01651(8) 0.01596(8) 0.01614(8) -0.00096(6) -0.00093(5) 0.00110(6)
Cl1 0.0264(2) 0.0260(3) 0.0185(2) 0.0021(2) 0.00066(18) -0.0005(2)
N1 0.0301(9) 0.0169(9) 0.0180(9) -0.0005(7) 0.0024(7) -0.0004(7)
C2 0.0383(13) 0.0238(13) 0.0224(11) 0.0010(9) 0.0022(9) 0.0075(10)
C3 0.0579(16) 0.0237(13) 0.0264(13) 0.0014(10) 0.0029(11) 0.0137(12)
C4 0.0727(19) 0.0187(13) 0.0264(13) -0.0016(10) 0.0044(12) -0.0023(12)
C5 0.0491(15) 0.0257(14) 0.0244(12) -0.0028(10) 0.0055(10) -0.0097(11)
C6 0.0337(11) 0.0221(12) 0.0153(10) 0.0002(8) 0.0057(8) -0.0079(9)
C7 0.0241(10) 0.0312(13) 0.0146(10) -0.0007(9) 0.0033(8) -0.0082(9)
C8 0.0320(12) 0.0456(17) 0.0185(11) -0.0016(11) 0.0000(9) -0.0150(11)
C9 0.0188(11) 0.064(2) 0.0240(12) 0.0008(12) -0.0009(9) -0.0055(11)
C10 0.0225(11) 0.0578(19) 0.0214(11) -0.0022(11) -0.0016(9) 0.0059(11)
C11 0.0234(11) 0.0361(14) 0.0227(11) -0.0052(10) -0.0014(8) 0.0066(10)
N12 0.0191(8) 0.0277(11) 0.0178(9) -0.0038(8) -0.0003(6) -0.0012(7)
C13 0.0333(12) 0.0211(12) 0.0254(11) -0.0004(9) -0.0022(9) 0.0040(9)
C14 0.0452(14) 0.0234(13) 0.0343(14) 0.0051(11) -0.0092(11) 0.0062(11)
C15 0.0435(14) 0.0229(14) 0.0462(16) -0.0054(11) -0.0109(12) 0.0130(11)
C16 0.0381(13) 0.0287(14) 0.0393(15) -0.0076(11) 0.0013(11) 0.0116(11)
C17 0.0320(12) 0.0231(12) 0.0285(12) -0.0027(10) 0.0010(9) 0.0049(9)
C18 0.0223(10) 0.0149(10) 0.0228(10) -0.0027(8) -0.0024(8) 0.0017(8)
C19 0.0220(10) 0.0166(10) 0.0167(10) -0.0019(8) -0.0026(7) 0.0020(8)
C20 0.0207(9) 0.0195(11) 0.0139(9) -0.0012(8) -0.0002(7) -0.0007(8)
C21 0.0225(10) 0.0175(11) 0.0160(9) 0.0001(8) -0.0009(7) -0.0004(8)
C22 0.0193(9) 0.0192(11) 0.0162(9) -0.0010(8) -0.0028(7) 0.0003(8)
C23 0.0219(10) 0.0172(11) 0.0172(10) -0.0008(8) -0.0024(7) -0.0014(8)
C24 0.0226(10) 0.0217(12) 0.0297(12) 0.0012(9) -0.0001(8) -0.0044(8)
C25 0.0220(10) 0.0282(13) 0.0294(12) 0.0018(10) -0.0034(8) 0.0048(9)
C26 0.0316(12) 0.0225(12) 0.0267(12) 0.0055(9) 0.0018(9) 0.0023(9)
C27 0.0226(10) 0.0274(13) 0.0253(11) 0.0009(9) 0.0045(8) 0.0007(9)
C28 0.0442(16) 0.0349(17) 0.073(2) 0.0143(16) -0.0158(14) -0.0073(13)
O29 0.0667(15) 0.127(3) 0.0430(14) -0.0237(15) 0.0133(11) 0.0062(15)
C29 0.0295(12) 0.0386(16) 0.0363(14) -0.0038(12) 0.0015(10) -0.0056(11)
C30 0.067(2) 0.044(2) 0.083(3) 0.0161(19) -0.0017(19) 0.0163(17)
C31 0.064(2) 0.068(3) 0.051(2) -0.0011(18) 0.0001(16) -0.0129(18)
O32 0.0705(16) 0.0412(15) 0.104(2) -0.0267(14) 0.0002(14) 0.0078(12)
C32 0.0475(16) 0.0338(16) 0.0401(16) -0.0007(12) -0.0109(12) 0.0043(12)
C33 0.0635(18) 0.0356(17) 0.0338(15) 0.0032(12) -0.0027(13) 0.0031(14)
P10 0.0254(3) 0.0240(3) 0.0320(3) -0.0012(3) 0.0010(2) 0.0024(2)
F11 0.0547(10) 0.0524(12) 0.0639(12) -0.0239(10) 0.0072(9) -0.0189(9)
F12 0.0463(10) 0.0451(12) 0.0860(15) -0.0192(10) 0.0035(9) -0.0160(8)
F13 0.0428(9) 0.0563(12) 0.0539(11) 0.0013(9) 0.0198(8) 0.0120(8)
F14 0.0442(9) 0.0652(14) 0.0785(14) -0.0290(11) 0.0278(9) -0.0056(9)
F15 0.0803(13) 0.0703(16) 0.0708(14) 0.0277(12) -0.0090(11) 0.0331(11)
F16 0.0968(15) 0.0589(14) 0.0470(11) 0.0207(10) -0.0046(10) 0.0134(11)

loop_
_atom_type_symbol
_atom_type_description
_atom_type_scat_dispersion_real
_atom_type_scat_dispersion_imag
_atom_type_scat_source
C C 0.0033 0.0016 'International Tables Vol C Tables 4.2.6.8 and 6.1.1.4'
H H 0.0000 0.0000 'International Tables Vol C Tables 4.2.6.8 and 6.1.1.4'
N N 0.0061 0.0033 'International Tables Vol C Tables 4.2.6.8 and 6.1.1.4'
O O 0.0106 0.0060 'International Tables Vol C Tables 4.2.6.8 and 6.1.1.4'
F F 0.0171 0.0103 'International Tables Vol C Tables 4.2.6.8 and 6.1.1.4'
P P 0.1023 0.0942 'International Tables Vol C Tables 4.2.6.8 and 6.1.1.4'
Cl Cl 0.1484 0.1585 'International Tables Vol C Tables 4.2.6.8 and 6.1.1.4'
Rh Rh -1.1178 0.9187 'International Tables Vol C Tables 4.2.6.8 and 6.1.1.4'

loop_
_citation_id
_citation_doi
_citation_year
1 10.1016/j.jinorgbio.2015.10.008 2015

loop_
_geom_angle_atom_site_label_1
_geom_angle_atom_site_label_2
_geom_angle_atom_site_label_3
_geom_angle
N1 Rh1 N12 76.70(7)
N1 Rh1 C20 121.88(8)
N12 Rh1 C20 95.25(7)
N1 Rh1 C19 161.07(7)
N12 Rh1 C19 105.06(7)
C20 Rh1 C19 39.55(8)
N1 Rh1 C21 96.99(8)
N12 Rh1 C21 120.43(7)
C20 Rh1 C21 38.67(8)
C19 Rh1 C21 65.56(8)
N1 Rh1 C22 106.48(8)
N12 Rh1 C22 159.08(7)
C20 Rh1 C22 65.21(7)
C19 Rh1 C22 65.18(8)
C21 Rh1 C22 39.17(7)
N1 Rh1 C23 141.65(7)
N12 Rh1 C23 141.57(8)
C20 Rh1 C23 64.91(8)
C19 Rh1 C23 38.77(8)
C21 Rh1 C23 64.56(8)
C22 Rh1 C23 38.04(8)
N1 Rh1 Cl1 88.82(5)
N12 Rh1 Cl1 88.64(5)
C20 Rh1 Cl1 149.16(6)
C19 Rh1 Cl1 109.98(6)
C21 Rh1 Cl1 150.93(6)
C22 Rh1 Cl1 111.91(6)
C23 Rh1 Cl1 93.58(6)
C2 N1 C6 118.8(2)
C2 N1 Rh1 124.69(16)
C6 N1 Rh1 116.46(15)
N1 C2 C3 122.0(2)
N1 C2 H2 119.0
C3 C2 H2 119.0
C4 C3 C2 119.1(2)
C4 C3 H3 120.5
C2 C3 H3 120.5
C3 C4 C5 119.3(2)
C3 C4 H4 120.4
C5 C4 H4 120.4
C6 C5 C4 119.3(2)
C6 C5 H5 120.3
C4 C5 H5 120.3
N1 C6 C5 121.4(2)
N1 C6 C7 114.6(2)
C5 C6 C7 124.0(2)
N12 C7 C8 121.1(2)
N12 C7 C6 115.08(18)
C8 C7 C6 123.8(2)
C9 C8 C7 118.9(3)
C9 C8 H8 120.6
C7 C8 H8 120.6
C10 C9 C8 120.1(2)
C10 C9 H9 120.0
C8 C9 H9 120.0
C9 C10 C11 118.7(2)
C9 C10 H10 120.6
C11 C10 H10 120.6
N12 C11 C10 121.9(2)
N12 C11 H11 119.0
C10 C11 H11 119.0
C7 N12 C11 119.27(19)
C7 N12 Rh1 116.17(15)
C11 N12 Rh1 124.43(16)
C14 C13 C18 120.4(2)
C14 C13 H13 119.8
C18 C13 H13 119.8
C15 C14 C13 120.1(2)
C15 C14 H14 120.0
C13 C14 H14 120.0
C14 C15 C16 119.9(2)
C14 C15 H15 120.1
C16 C15 H15 120.1
C17 C16 C15 120.6(2)
C17 C16 H16 119.7
C15 C16 H16 119.7
C16 C17 C18 120.1(2)
C16 C17 H17 120.0
C18 C17 H17 120.0
C17 C18 C13 119.0(2)
C17 C18 C19 120.0(2)
C13 C18 C19 120.98(19)
C23 C19 C20 106.95(18)
C23 C19 C18 126.75(19)
C20 C19 C18 126.23(18)
C23 C19 Rh1 72.01(12)
C20 C19 Rh1 70.02(12)
C18 C19 Rh1 125.47(14)
C21 C20 C19 108.29(17)
C21 C20 C27 125.07(19)
C19 C20 C27 126.64(19)
C21 C20 Rh1 71.15(11)
C19 C20 Rh1 70.43(11)
C27 C20 Rh1 124.54(14)
C20 C21 C22 107.85(18)
C20 C21 C26 126.17(18)
C22 C21 C26 125.96(18)
C20 C21 Rh1 70.19(11)
C22 C21 Rh1 70.70(11)
C26 C21 Rh1 126.08(15)
C23 C22 C21 108.05(17)
C23 C22 C25 125.51(19)
C21 C22 C25 126.04(19)
C23 C22 Rh1 71.84(11)
C21 C22 Rh1 70.13(11)
C25 C22 Rh1 129.30(15)
C22 C23 C19 108.79(18)
C22 C23 C24 124.97(19)
C19 C23 C24 126.2(2)
C22 C23 Rh1 70.11(12)
C19 C23 Rh1 69.22(11)
C24 C23 Rh1 127.86(15)
C23 C24 H24A 109.5
C23 C24 H24B 109.5
H24A C24 H24B 109.5
C23 C24 H24C 109.5
H24A C24 H24C 109.5
H24B C24 H24C 109.5
C22 C25 H25A 109.5
C22 C25 H25B 109.5
H25A C25 H25B 109.5
C22 C25 H25C 109.5
H25A C25 H25C 109.5
H25B C25 H25C 109.5
C21 C26 H26A 109.5
C21 C26 H26B 109.5
H26A C26 H26B 109.5
C21 C26 H26C 109.5
H26A C26 H26C 109.5
H26B C26 H26C 109.5
C20 C27 H27A 109.5
C20 C27 H27B 109.5
H27A C27 H27B 109.5
C20 C27 H27C 109.5
H27A C27 H27C 109.5
H27B C27 H27C 109.5
C29 C28 H28A 109.5
C29 C28 H28B 109.5
H28A C28 H28B 109.5
C29 C28 H28C 109.5
H28A C28 H28C 109.5
H28B C28 H28C 109.5
O29 C29 C28 120.5(3)
O29 C29 C30 122.4(3)
C28 C29 C30 117.1(3)
C29 C30 H30A 109.5
C29 C30 H30B 109.5
H30A C30 H30B 109.5
C29 C30 H30C 109.5
H30A C30 H30C 109.5
H30B C30 H30C 109.5
C32 C31 H31A 109.5
C32 C31 H31B 109.5
H31A C31 H31B 109.5
C32 C31 H31C 109.5
H31A C31 H31C 109.5
H31B C31 H31C 109.5
O32 C32 C33 121.4(3)
O32 C32 C31 122.0(3)
C33 C32 C31 116.7(3)
C32 C33 H33A 109.5
C32 C33 H33B 109.5
H33A C33 H33B 109.5
C32 C33 H33C 109.5
H33A C33 H33C 109.5
H33B C33 H33C 109.5
F16 P10 F15 179.92(16)
F16 P10 F13 90.20(10)
F15 P10 F13 89.83(11)
F16 P10 F12 90.01(12)
F15 P10 F12 90.07(12)
F13 P10 F12 90.82(10)
F16 P10 F11 89.81(12)
F15 P10 F11 90.11(12)
F13 P10 F11 89.51(10)
F12 P10 F11 179.62(11)
F16 P10 F14 90.22(12)
F15 P10 F14 89.76(12)
F13 P10 F14 179.58(12)
F12 P10 F14 89.21(10)
F11 P10 F14 90.46(10)

loop_
_geom_bond_atom_site_label_1
_geom_bond_atom_site_label_2
_geom_bond_distance
Rh1 N1 2.0998(19)
Rh1 N12 2.1076(17)
Rh1 C20 2.144(2)
Rh1 C19 2.150(2)
Rh1 C21 2.157(2)
Rh1 C22 2.1647(19)
Rh1 C23 2.187(2)
Rh1 Cl1 2.4027(5)
N1 C2 1.347(3)
N1 C6 1.356(3)
C2 C3 1.379(3)
C2 H2 0.9500
C3 C4 1.377(4)
C3 H3 0.9500
C4 C5 1.384(4)
C4 H4 0.9500
C5 C6 1.379(3)
C5 H5 0.9500
C6 C7 1.476(3)
C7 N12 1.347(3)
C7 C8 1.398(3)
C8 C9 1.377(4)
C8 H8 0.9500
C9 C10 1.373(4)
C9 H9 0.9500
C10 C11 1.386(3)
C10 H10 0.9500
C11 N12 1.348(3)
C11 H11 0.9500
C13 C14 1.390(3)
C13 C18 1.401(3)
C13 H13 0.9500
C14 C15 1.383(4)
C14 H14 0.9500
C15 C16 1.387(4)
C15 H15 0.9500
C16 C17 1.386(3)
C16 H16 0.9500
C17 C18 1.396(3)
C17 H17 0.9500
C18 C19 1.477(3)
C19 C23 1.440(3)
C19 C20 1.453(3)
C20 C21 1.424(3)
C20 C27 1.495(3)
C21 C22 1.449(3)
C21 C26 1.490(3)
C22 C23 1.419(3)
C22 C25 1.499(3)
C23 C24 1.499(3)
C24 H24A 0.9800
C24 H24B 0.9800
C24 H24C 0.9800
C25 H25A 0.9800
C25 H25B 0.9800
C25 H25C 0.9800
C26 H26A 0.9800
C26 H26B 0.9800
C26 H26C 0.9800
C27 H27A 0.9800
C27 H27B 0.9800
C27 H27C 0.9800
C28 C29 1.472(4)
C28 H28A 0.9800
C28 H28B 0.9800
C28 H28C 0.9800
O29 C29 1.199(3)
C29 C30 1.476(4)
C30 H30A 0.9800
C30 H30B 0.9800
C30 H30C 0.9800
C31 C32 1.490(4)
C31 H31A 0.9800
C31 H31B 0.9800
C31 H31C 0.9800
O32 C32 1.201(3)
C32 C33 1.486(4)
C33 H33A 0.9800
C33 H33B 0.9800
C33 H33C 0.9800
P10 F16 1.5801(19)
P10 F15 1.5861(19)
P10 F13 1.5862(16)
P10 F12 1.5890(18)
P10 F11 1.5896(18)
P10 F14 1.5946(17)
